data_7026133
loop_
_publ_author_name
'Langer, Jens'
'Fabra, Mar\'ia Jos\'e'
'Garc\'ia-Ordu\~na, Pilar'
'Lahoz, Fernando J.'
'G\"orls, Helmar'
'Oro, Luis A.'
'Westerhausen, Matthias'

_publ_section_title
;
 An iridium-mediated C-H activation/CO2-carboxylation reaction of
 1,1-bisdiphenylphosphinomethane.
;
_journal_issue 33
_journal_name_full 'Dalton transactions (Cambridge, England : 2003)'
_journal_page_first 7813
_journal_page_last 7821
_journal_paper_doi 10.1039/c0dt00230e
_journal_volume 39
_journal_year 2010
_chemical_formula_sum 'C52 H49 Cl Ir O P4'
_chemical_formula_weight 1041.44
_chemical_name_systematic
;
?
;
_space_group_IT_number 14
_symmetry_cell_setting monoclinic
_symmetry_space_group_name_Hall '-P 2ybc'
_symmetry_space_group_name_H-M 'P 1 21/c 1'
_atom_sites_solution_hydrogens geom
_atom_sites_solution_primary direct
_atom_sites_solution_secondary difmap
_audit_creation_method SHELXL-97
_cell_angle_alpha 90.00
_cell_angle_beta 94.868(2)
_cell_angle_gamma 90.00
_cell_formula_units_Z 4
_cell_length_a 9.9857(3)
_cell_length_b 21.0322(6)
_cell_length_c 21.3775(7)
_cell_measurement_temperature 183(2)
_cell_volume 4473.5(2)
_computing_cell_refinement DENZO
_computing_data_collection COLLECT
_computing_data_reduction DENZO
_computing_molecular_graphics SHELXTL/PC
_computing_publication_material SHELXL-97
_computing_structure_refinement 'SHELXL-97 (Sheldrick, 1997)'
_computing_structure_solution 'SHELXS-97 (Sheldrick, 1990)'
_diffrn_ambient_temperature 183(2)
_diffrn_measured_fraction_theta_full 0.998
_diffrn_measured_fraction_theta_max 0.998
_diffrn_measurement_device_type KappaCCD
_diffrn_measurement_method 'phi- + omega-scan'
_diffrn_radiation_monochromator graphite
_diffrn_radiation_source 'fine-focus sealed tube'
_diffrn_radiation_type MoK\a
_diffrn_radiation_wavelength 0.71073
_diffrn_reflns_av_R_equivalents 0.1292
_diffrn_reflns_av_sigmaI/netI 0.1339
_diffrn_reflns_limit_h_max 12
_diffrn_reflns_limit_h_min -12
_diffrn_reflns_limit_k_max 26
_diffrn_reflns_limit_k_min -27
_diffrn_reflns_limit_l_max 27
_diffrn_reflns_limit_l_min -26
_diffrn_reflns_number 30048
_diffrn_reflns_theta_full 27.46
_diffrn_reflns_theta_max 27.46
_diffrn_reflns_theta_min 1.91
_exptl_absorpt_coefficient_mu 3.226
_exptl_absorpt_correction_type none
_exptl_crystal_colour colourless
_exptl_crystal_density_diffrn 1.546
_exptl_crystal_density_method 'not measured'
_exptl_crystal_description prism
_exptl_crystal_F_000 2092
_exptl_crystal_size_max 0.05
_exptl_crystal_size_mid 0.05
_exptl_crystal_size_min 0.04
_refine_diff_density_max 1.975
_refine_diff_density_min -1.039
_refine_diff_density_rms 0.173
_refine_ls_extinction_method none
_refine_ls_goodness_of_fit_ref 1.007
_refine_ls_hydrogen_treatment constr
_refine_ls_matrix_type full
_refine_ls_number_parameters 532
_refine_ls_number_reflns 10210
_refine_ls_number_restraints 0
_refine_ls_restrained_S_all 1.007
_refine_ls_R_factor_all 0.1232
_refine_ls_R_factor_gt 0.0603
_refine_ls_shift/su_max 0.001
_refine_ls_shift/su_mean 0.000
_refine_ls_structure_factor_coef Fsqd
_refine_ls_weighting_details 'calc w=1/[\s^2^(Fo^2^)+(0.0499P)^2^+0.6562P] where P=(Fo^2^+2Fc^2^)/3'
_refine_ls_weighting_scheme calc
_refine_ls_wR_factor_gt 0.1060
_refine_ls_wR_factor_ref 0.1268
_reflns_number_gt 6285
_reflns_number_total 10210
_reflns_threshold_expression >2sigma(I)
_cod_data_source_file c0dt00230e.txt
_cod_data_source_block FO3581
_cod_depositor_comments
;
The following automatic conversions were performed:

'_exptl_absorpt_correction_type' value 'NONE' changed to 'none'
according to /home/saulius/struct/CIF-dictionaries/cif_core.dic
dictionary named 'cif_core.dic' version 2.4.2 from 2011-04-26.

Automatic conversion script
Id: cif_fix_values 1891 2012-01-12 08:04:46Z andrius 
;
_cod_original_sg_symbol_H-M P2(1)/c
_cod_database_code 7026133

loop_
_symmetry_equiv_pos_as_xyz
'x, y, z'
'-x, y+1/2, -z+1/2'
'-x, -y, -z'
'x, -y-1/2, z-1/2'

loop_
_atom_site_label
_atom_site_type_symbol
_atom_site_fract_x
_atom_site_fract_y
_atom_site_fract_z
_atom_site_U_iso_or_equiv
_atom_site_adp_type
_atom_site_occupancy
_atom_site_symmetry_multiplicity
_atom_site_calc_flag
_atom_site_refinement_flags
Ir1 Ir 0.77825(3) 0.129623(12) 0.183051(13) 0.02327(9) Uani 1 1 d .
H1IR H 0.7544 0.1274 0.2562 0.035 Uiso 1 1 d .
Cl1 Cl 0.8170(2) 0.13172(10) 0.06845(8) 0.0376(4) Uani 1 1 d .
P1 P 0.6205(2) 0.04758(9) 0.17421(9) 0.0258(4) Uani 1 1 d .
P2 P 0.5600(2) 0.16973(9) 0.17194(9) 0.0261(4) Uani 1 1 d .
P3 P 0.9949(2) 0.08984(9) 0.20508(9) 0.0256(4) Uani 1 1 d .
P4 P 0.9277(2) 0.21392(9) 0.20058(9) 0.0268(4) Uani 1 1 d .
C1 C 0.4819(8) 0.0968(4) 0.1694(4) 0.0335(18) Uani 1 1 d .
H1A H 0.3889 0.0865 0.1662 0.040 Uiso 1 1 calc R
C2 C 0.6195(8) -0.0107(3) 0.1106(3) 0.0322(18) Uani 1 1 d .
C3 C 0.7384(9) -0.0357(4) 0.0917(4) 0.039(2) Uani 1 1 d .
H3A H 0.8226 -0.0212 0.1104 0.047 Uiso 1 1 calc R
C4 C 0.7333(11) -0.0817(4) 0.0457(4) 0.046(2) Uani 1 1 d .
H4A H 0.8146 -0.1000 0.0340 0.055 Uiso 1 1 calc R
C5 C 0.6147(11) -0.1013(4) 0.0169(4) 0.049(2) Uani 1 1 d .
H5A H 0.6130 -0.1318 -0.0158 0.058 Uiso 1 1 calc R
C6 C 0.4980(11) -0.0771(4) 0.0350(4) 0.051(2) Uani 1 1 d .
H6A H 0.4147 -0.0917 0.0153 0.061 Uiso 1 1 calc R
C7 C 0.4986(10) -0.0307(4) 0.0824(4) 0.043(2) Uani 1 1 d .
H7A H 0.4167 -0.0136 0.0945 0.051 Uiso 1 1 calc R
C8 C 0.6218(8) -0.0076(3) 0.2413(3) 0.0278(17) Uani 1 1 d .
C9 C 0.7311(9) -0.0459(4) 0.2580(4) 0.041(2) Uani 1 1 d .
H9A H 0.8071 -0.0442 0.2341 0.049 Uiso 1 1 calc R
C10 C 0.7321(10) -0.0866(4) 0.3086(4) 0.048(2) Uani 1 1 d .
H10A H 0.8094 -0.1118 0.3200 0.058 Uiso 1 1 calc R
C11 C 0.6224(11) -0.0910(4) 0.3426(4) 0.051(3) Uani 1 1 d .
H11A H 0.6226 -0.1194 0.3772 0.062 Uiso 1 1 calc R
C12 C 0.5118(12) -0.0538(4) 0.3262(4) 0.059(3) Uani 1 1 d .
H12A H 0.4348 -0.0569 0.3492 0.071 Uiso 1 1 calc R
C13 C 0.5120(9) -0.0115(4) 0.2761(4) 0.041(2) Uani 1 1 d .
H13A H 0.4359 0.0148 0.2658 0.049 Uiso 1 1 calc R
C14 C 0.5024(8) 0.2229(3) 0.1076(3) 0.0296(17) Uani 1 1 d .
C15 C 0.3664(9) 0.2318(4) 0.0938(4) 0.045(2) Uani 1 1 d .
H15A H 0.3048 0.2092 0.1170 0.054 Uiso 1 1 calc R
C16 C 0.3180(10) 0.2731(4) 0.0469(4) 0.046(2) Uani 1 1 d .
H16A H 0.2239 0.2793 0.0386 0.055 Uiso 1 1 calc R
C17 C 0.4062(10) 0.3049(4) 0.0124(4) 0.048(2) Uani 1 1 d .
H17A H 0.3735 0.3324 -0.0207 0.057 Uiso 1 1 calc R
C18 C 0.5397(11) 0.2969(5) 0.0257(4) 0.058(3) Uani 1 1 d .
H18A H 0.6003 0.3205 0.0027 0.070 Uiso 1 1 calc R
C19 C 0.5908(9) 0.2553(4) 0.0721(4) 0.047(2) Uani 1 1 d .
H19A H 0.6850 0.2490 0.0796 0.057 Uiso 1 1 calc R
C20 C 0.5193(7) 0.2181(3) 0.2390(3) 0.0258(16) Uani 1 1 d .
C21 C 0.4843(9) 0.1885(4) 0.2925(4) 0.039(2) Uani 1 1 d .
H21A H 0.4727 0.1437 0.2931 0.047 Uiso 1 1 calc R
C22 C 0.4659(11) 0.2244(5) 0.3460(4) 0.055(3) Uani 1 1 d .
H22A H 0.4411 0.2036 0.3827 0.065 Uiso 1 1 calc R
C23 C 0.4827(10) 0.2885(5) 0.3469(5) 0.055(3) Uani 1 1 d .
H23A H 0.4689 0.3124 0.3835 0.066 Uiso 1 1 calc R
C24 C 0.5200(10) 0.3183(4) 0.2939(4) 0.047(2) Uani 1 1 d .
H24A H 0.5334 0.3630 0.2942 0.056 Uiso 1 1 calc R
C25 C 0.5382(9) 0.2840(4) 0.2404(4) 0.041(2) Uani 1 1 d .
H25A H 0.5639 0.3053 0.2041 0.049 Uiso 1 1 calc R
C26 C 1.0759(8) 0.1653(3) 0.1845(4) 0.0302(17) Uani 1 1 d .
H26A H 1.1569 0.1755 0.2127 0.036 Uiso 1 1 calc R
H26B H 1.0967 0.1671 0.1401 0.036 Uiso 1 1 calc R
C27 C 1.0700(7) 0.0252(3) 0.1638(3) 0.0277(16) Uani 1 1 d .
C28 C 1.0874(8) 0.0306(4) 0.0996(4) 0.0363(19) Uani 1 1 d .
H28A H 1.0696 0.0700 0.0788 0.044 Uiso 1 1 calc R
C29 C 1.1304(9) -0.0210(4) 0.0664(4) 0.039(2) Uani 1 1 d .
H29A H 1.1406 -0.0171 0.0228 0.047 Uiso 1 1 calc R
C30 C 1.1585(9) -0.0779(4) 0.0964(4) 0.042(2) Uani 1 1 d .
H30A H 1.1875 -0.1134 0.0736 0.051 Uiso 1 1 calc R
C31 C 1.1445(10) -0.0833(4) 0.1598(4) 0.049(2) Uani 1 1 d .
H31A H 1.1654 -0.1224 0.1807 0.058 Uiso 1 1 calc R
C32 C 1.0998(9) -0.0318(4) 0.1932(4) 0.0367(19) Uani 1 1 d .
H32A H 1.0898 -0.0360 0.2368 0.044 Uiso 1 1 calc R
C33 C 1.0530(8) 0.0777(3) 0.2865(3) 0.0279(16) Uani 1 1 d .
C34 C 0.9671(8) 0.0690(4) 0.3331(4) 0.0341(19) Uani 1 1 d .
H34A H 0.8730 0.0664 0.3220 0.041 Uiso 1 1 calc R
C35 C 1.0152(8) 0.0639(4) 0.3956(4) 0.0377(19) Uani 1 1 d .
H35A H 0.9543 0.0574 0.4268 0.045 Uiso 1 1 calc R
C36 C 1.1531(9) 0.0683(4) 0.4128(4) 0.039(2) Uani 1 1 d .
H36A H 1.1856 0.0664 0.4558 0.047 Uiso 1 1 calc R
C37 C 1.2415(9) 0.0756(4) 0.3676(4) 0.039(2) Uani 1 1 d .
H37A H 1.3355 0.0777 0.3788 0.046 Uiso 1 1 calc R
C38 C 1.1913(8) 0.0798(4) 0.3052(4) 0.0351(19) Uani 1 1 d .
H38A H 1.2528 0.0842 0.2739 0.042 Uiso 1 1 calc R
C39 C 0.9619(8) 0.2410(3) 0.2809(3) 0.0292(17) Uani 1 1 d .
C40 C 0.8623(9) 0.2354(3) 0.3239(4) 0.0351(19) Uani 1 1 d .
H40A H 0.7760 0.2191 0.3103 0.042 Uiso 1 1 calc R
C41 C 0.8905(10) 0.2538(4) 0.3859(4) 0.045(2) Uani 1 1 d .
H41A H 0.8238 0.2497 0.4148 0.054 Uiso 1 1 calc R
C42 C 1.0140(11) 0.2776(4) 0.4055(4) 0.053(3) Uani 1 1 d .
H42A H 1.0329 0.2896 0.4482 0.064 Uiso 1 1 calc R
C43 C 1.1120(10) 0.2846(5) 0.3640(4) 0.052(2) Uani 1 1 d .
H43A H 1.1976 0.3013 0.3782 0.063 Uiso 1 1 calc R
C44 C 1.0855(9) 0.2675(4) 0.3022(4) 0.041(2) Uani 1 1 d .
H44A H 1.1522 0.2738 0.2736 0.049 Uiso 1 1 calc R
C45 C 0.9294(7) 0.2859(4) 0.1526(3) 0.0286(17) Uani 1 1 d .
C46 C 0.8875(9) 0.3429(4) 0.1743(4) 0.041(2) Uani 1 1 d .
H46A H 0.8633 0.3459 0.2162 0.049 Uiso 1 1 calc R
C47 C 0.8795(9) 0.3965(4) 0.1362(4) 0.044(2) Uani 1 1 d .
H47A H 0.8490 0.4357 0.1520 0.053 Uiso 1 1 calc R
C48 C 0.9155(9) 0.3929(4) 0.0761(4) 0.043(2) Uani 1 1 d .
H48A H 0.9127 0.4299 0.0505 0.052 Uiso 1 1 calc R
C49 C 0.9559(10) 0.3356(4) 0.0523(4) 0.046(2) Uani 1 1 d .
H49A H 0.9791 0.3326 0.0103 0.056 Uiso 1 1 calc R
C50 C 0.9621(9) 0.2820(4) 0.0911(4) 0.040(2) Uani 1 1 d .
H50A H 0.9892 0.2423 0.0750 0.048 Uiso 1 1 calc R
O1D O 0.5427(6) 0.0574(3) 0.4423(3) 0.0497(16) Uani 1 1 d .
C1D C 0.5667(9) 0.0107(5) 0.4894(4) 0.050(2) Uani 1 1 d .
H1DA H 0.6233 0.0286 0.5255 0.060 Uiso 1 1 calc R
H1DB H 0.6146 -0.0259 0.4727 0.060 Uiso 1 1 calc R
C2D C 0.6603(10) 0.0741(5) 0.4157(5) 0.059(3) Uani 1 1 d .
H2DA H 0.6399 0.1064 0.3832 0.088 Uiso 1 1 calc R
H2DB H 0.6982 0.0364 0.3968 0.088 Uiso 1 1 calc R
H2DC H 0.7254 0.0912 0.4482 0.088 Uiso 1 1 calc R

loop_
_atom_site_aniso_label
_atom_site_aniso_U_11
_atom_site_aniso_U_22
_atom_site_aniso_U_33
_atom_site_aniso_U_23
_atom_site_aniso_U_13
_atom_site_aniso_U_12
Ir1 0.02500(15) 0.02050(14) 0.02406(14) -0.00052(13) 0.00054(10) -0.00049(14)
Cl1 0.0467(12) 0.0384(10) 0.0275(9) 0.0001(9) 0.0020(8) -0.0011(10)
P1 0.0278(11) 0.0219(9) 0.0273(10) 0.0005(8) 0.0003(8) -0.0011(8)
P2 0.0269(11) 0.0238(10) 0.0272(10) 0.0013(8) 0.0006(8) -0.0002(8)
P3 0.0264(11) 0.0245(10) 0.0256(10) -0.0001(8) 0.0009(8) 0.0002(8)
P4 0.0295(11) 0.0225(9) 0.0284(10) 0.0001(8) 0.0010(8) -0.0001(8)
C1 0.029(5) 0.031(4) 0.040(5) 0.008(3) -0.003(3) -0.005(3)
C2 0.045(5) 0.021(4) 0.029(4) 0.004(3) -0.003(4) -0.002(3)
C3 0.039(5) 0.041(5) 0.038(5) -0.006(4) 0.006(4) 0.008(4)
C4 0.077(7) 0.032(4) 0.029(4) -0.006(4) 0.010(4) -0.001(4)
C5 0.082(8) 0.028(4) 0.034(5) -0.001(4) -0.005(5) -0.004(5)
C6 0.062(7) 0.039(5) 0.049(6) 0.005(4) -0.014(5) -0.015(5)
C7 0.052(6) 0.037(5) 0.036(5) -0.004(4) -0.011(4) -0.012(4)
C8 0.041(5) 0.020(4) 0.021(4) -0.002(3) -0.004(3) -0.007(3)
C9 0.037(5) 0.041(5) 0.045(5) 0.002(4) 0.000(4) -0.002(4)
C10 0.058(6) 0.039(5) 0.045(6) 0.012(4) -0.015(5) -0.003(5)
C11 0.083(8) 0.031(5) 0.040(5) 0.011(4) 0.002(5) -0.007(5)
C12 0.098(9) 0.042(5) 0.042(6) 0.003(4) 0.036(6) -0.008(6)
C13 0.049(6) 0.026(4) 0.049(5) 0.002(4) 0.016(4) 0.006(4)
C14 0.036(5) 0.025(4) 0.027(4) -0.012(3) -0.002(3) 0.004(3)
C15 0.029(5) 0.059(6) 0.044(5) 0.009(4) -0.004(4) 0.003(4)
C16 0.042(6) 0.049(5) 0.044(5) 0.002(4) -0.009(4) 0.015(4)
C17 0.064(7) 0.047(5) 0.031(5) 0.003(4) 0.002(4) 0.018(5)
C18 0.076(8) 0.059(6) 0.043(6) 0.024(5) 0.020(5) 0.008(5)
C19 0.030(5) 0.058(6) 0.054(6) 0.024(5) 0.001(4) 0.002(4)
C20 0.027(4) 0.023(4) 0.027(4) -0.001(3) -0.003(3) 0.002(3)
C21 0.048(5) 0.037(5) 0.034(5) -0.002(4) 0.012(4) -0.004(4)
C22 0.071(7) 0.066(7) 0.029(5) 0.001(5) 0.016(5) -0.005(5)
C23 0.056(6) 0.062(6) 0.047(6) -0.023(5) 0.002(5) 0.013(5)
C24 0.058(6) 0.036(5) 0.044(5) -0.012(4) -0.002(4) 0.010(4)
C25 0.048(6) 0.034(4) 0.043(5) 0.000(4) 0.015(4) 0.003(4)
C26 0.035(5) 0.022(4) 0.034(4) 0.004(3) 0.004(3) 0.000(3)
C27 0.025(4) 0.028(4) 0.030(4) -0.005(3) -0.002(3) -0.001(3)
C28 0.040(5) 0.038(5) 0.031(4) 0.005(4) 0.003(4) 0.012(4)
C29 0.045(5) 0.042(5) 0.032(4) -0.007(4) 0.007(4) 0.000(4)
C30 0.052(6) 0.037(5) 0.039(5) -0.003(4) 0.008(4) 0.007(4)
C31 0.080(7) 0.027(4) 0.041(5) 0.009(4) 0.014(5) 0.008(4)
C32 0.050(5) 0.031(4) 0.030(4) -0.003(4) 0.008(4) 0.006(4)
C33 0.029(4) 0.021(4) 0.033(4) 0.001(3) 0.000(3) 0.002(3)
C34 0.036(5) 0.032(4) 0.033(4) -0.008(3) -0.004(4) 0.000(4)
C35 0.038(5) 0.049(5) 0.027(4) 0.003(4) 0.003(3) 0.002(4)
C36 0.049(6) 0.037(5) 0.028(4) -0.005(4) -0.012(4) 0.008(4)
C37 0.040(5) 0.030(4) 0.044(5) 0.003(4) -0.004(4) 0.001(4)
C38 0.030(5) 0.042(5) 0.034(5) 0.008(4) 0.003(3) 0.006(4)
C39 0.032(5) 0.025(4) 0.031(4) 0.006(3) 0.002(3) 0.002(3)
C40 0.047(5) 0.025(4) 0.033(4) 0.004(3) -0.002(4) -0.006(4)
C41 0.063(7) 0.036(5) 0.037(5) 0.000(4) 0.006(4) 0.000(4)
C42 0.074(8) 0.051(6) 0.031(5) -0.015(4) -0.013(5) 0.009(5)
C43 0.040(6) 0.065(6) 0.048(6) -0.019(5) -0.013(4) 0.001(5)
C44 0.037(5) 0.035(4) 0.050(5) -0.015(4) 0.001(4) -0.005(4)
C45 0.026(4) 0.029(4) 0.030(4) 0.000(3) -0.003(3) -0.002(3)
C46 0.057(6) 0.029(4) 0.038(5) -0.005(4) 0.003(4) 0.010(4)
C47 0.052(6) 0.027(4) 0.052(6) -0.003(4) -0.007(4) 0.005(4)
C48 0.056(6) 0.030(4) 0.040(5) 0.008(4) -0.010(4) -0.009(4)
C49 0.056(6) 0.046(5) 0.038(5) 0.010(4) 0.007(4) -0.001(4)
C50 0.048(6) 0.035(5) 0.040(5) 0.010(4) 0.015(4) 0.005(4)
O1D 0.036(4) 0.065(4) 0.047(4) 0.004(3) -0.004(3) 0.008(3)
C1D 0.034(5) 0.071(6) 0.043(5) 0.002(5) -0.012(4) 0.013(5)
C2D 0.056(7) 0.063(7) 0.057(6) -0.004(5) -0.002(5) -0.003(5)

loop_
_atom_type_symbol
_atom_type_description
_atom_type_scat_dispersion_real
_atom_type_scat_dispersion_imag
_atom_type_scat_source
C C 0.0033 0.0016 'International Tables Vol C Tables 4.2.6.8 and 6.1.1.4'
H H 0.0000 0.0000 'International Tables Vol C Tables 4.2.6.8 and 6.1.1.4'
O O 0.0106 0.0060 'International Tables Vol C Tables 4.2.6.8 and 6.1.1.4'
P P 0.1023 0.0942 'International Tables Vol C Tables 4.2.6.8 and 6.1.1.4'
Cl Cl 0.1484 0.1585 'International Tables Vol C Tables 4.2.6.8 and 6.1.1.4'
Ir Ir -1.4442 7.9887 'International Tables Vol C Tables 4.2.6.8 and 6.1.1.4'

loop_
_geom_angle_atom_site_label_1
_geom_angle_atom_site_label_2
_geom_angle_atom_site_label_3
_geom_angle
_geom_angle_site_symmetry_3
P4 Ir1 P2 108.78(7) .
P4 Ir1 P3 70.69(6) .
P2 Ir1 P3 174.21(7) .
P4 Ir1 P1 174.71(7) .
P2 Ir1 P1 68.92(6) .
P3 Ir1 P1 111.08(7) .
P4 Ir1 Cl1 89.65(7) .
P2 Ir1 Cl1 96.56(7) .
P3 Ir1 Cl1 89.21(7) .
P1 Ir1 Cl1 95.32(7) .
C1 P1 C2 113.8(4) .
C1 P1 C8 112.1(4) .
C2 P1 C8 99.0(3) .
C1 P1 Ir1 95.4(3) .
C2 P1 Ir1 121.1(3) .
C8 P1 Ir1 116.2(2) .
C1 P1 P2 39.9(3) .
C2 P1 P2 130.7(2) .
C8 P1 P2 127.8(2) .
Ir1 P1 P2 55.48(6) .
C1 P2 C14 114.2(4) .
C1 P2 C20 113.0(4) .
C14 P2 C20 99.9(3) .
C1 P2 Ir1 95.6(3) .
C14 P2 Ir1 122.0(3) .
C20 P2 Ir1 112.9(2) .
C1 P2 P1 40.1(3) .
C14 P2 P1 131.8(2) .
C20 P2 P1 126.3(2) .
Ir1 P2 P1 55.60(6) .
C33 P3 C27 104.5(3) .
C33 P3 C26 103.8(3) .
C27 P3 C26 108.7(3) .
C33 P3 Ir1 117.6(3) .
C27 P3 Ir1 125.8(2) .
C26 P3 Ir1 93.5(2) .
C33 P3 P4 103.3(2) .
C27 P3 P4 145.0(3) .
C26 P3 P4 43.4(2) .
Ir1 P3 P4 54.61(6) .
C39 P4 C45 105.1(3) .
C39 P4 C26 105.0(4) .
C45 P4 C26 107.9(3) .
C39 P4 Ir1 117.3(3) .
C45 P4 Ir1 125.2(2) .
C26 P4 Ir1 93.5(2) .
C39 P4 P3 104.1(2) .
C45 P4 P3 143.9(3) .
C26 P4 P3 43.3(2) .
Ir1 P4 P3 54.70(6) .
P1 C1 P2 100.0(4) .
C7 C2 C3 119.9(8) .
C7 C2 P1 118.9(7) .
C3 C2 P1 121.2(6) .
C4 C3 C2 119.5(8) .
C5 C4 C3 121.1(9) .
C4 C5 C6 119.8(9) .
C5 C6 C7 120.9(9) .
C2 C7 C6 118.8(9) .
C13 C8 C9 118.3(7) .
C13 C8 P1 120.2(6) .
C9 C8 P1 121.4(6) .
C8 C9 C10 121.2(8) .
C11 C10 C9 120.4(9) .
C10 C11 C12 119.3(8) .
C11 C12 C13 120.5(9) .
C8 C13 C12 120.3(8) .
C15 C14 C19 118.4(7) .
C15 C14 P2 119.1(6) .
C19 C14 P2 122.5(6) .
C16 C15 C14 121.3(8) .
C15 C16 C17 119.7(9) .
C18 C17 C16 119.6(8) .
C17 C18 C19 121.7(9) .
C14 C19 C18 119.2(9) .
C21 C20 C25 118.3(7) .
C21 C20 P2 119.3(6) .
C25 C20 P2 121.9(6) .
C20 C21 C22 119.9(8) .
C23 C22 C21 121.5(9) .
C22 C23 C24 118.9(9) .
C23 C24 C25 120.7(9) .
C24 C25 C20 120.6(8) .
P4 C26 P3 93.3(4) .
C32 C27 C28 118.6(7) .
C32 C27 P3 120.9(6) .
C28 C27 P3 120.3(6) .
C29 C28 C27 120.5(7) .
C30 C29 C28 120.1(8) .
C29 C30 C31 119.8(8) .
C30 C31 C32 120.3(8) .
C27 C32 C31 120.7(7) .
C34 C33 C38 117.0(7) .
C34 C33 P3 123.0(6) .
C38 C33 P3 119.9(6) .
C33 C34 C35 121.3(8) .
C34 C35 C36 120.1(8) .
C37 C36 C35 120.0(7) .
C36 C37 C38 118.9(8) .
C37 C38 C33 122.6(8) .
C44 C39 C40 118.2(7) .
C44 C39 P4 121.6(6) .
C40 C39 P4 120.1(6) .
C41 C40 C39 120.0(8) .
C42 C41 C40 120.1(9) .
C41 C42 C43 120.8(8) .
C44 C43 C42 120.0(9) .
C43 C44 C39 120.7(8) .
C46 C45 C50 118.6(7) .
C46 C45 P4 121.3(6) .
C50 C45 P4 119.8(6) .
C45 C46 C47 121.3(8) .
C48 C47 C46 119.9(8) .
C47 C48 C49 120.2(8) .
C48 C49 C50 119.1(8) .
C45 C50 C49 120.8(8) .
C2D O1D C1D 111.7(7) .
O1D C1D C1D 108.7(9) 3_656

loop_
_geom_bond_atom_site_label_1
_geom_bond_atom_site_label_2
_geom_bond_distance
_geom_bond_site_symmetry_2
Ir1 P4 2.3273(19) .
Ir1 P2 2.330(2) .
Ir1 P3 2.3300(19) .
Ir1 P1 2.3333(19) .
Ir1 Cl1 2.5129(18) .
P1 C1 1.724(8) .
P1 C2 1.829(8) .
P1 C8 1.845(7) .
P1 P2 2.639(3) .
P2 C1 1.720(8) .
P2 C14 1.827(8) .
P2 C20 1.832(7) .
P3 C33 1.805(8) .
P3 C27 1.817(7) .
P3 C26 1.852(7) .
P3 P4 2.694(3) .
P4 C39 1.815(8) .
P4 C45 1.829(8) .
P4 C26 1.855(8) .
C2 C7 1.369(11) .
C2 C3 1.390(11) .
C3 C4 1.378(11) .
C4 C5 1.352(13) .
C5 C6 1.358(14) .
C6 C7 1.406(12) .
C8 C13 1.379(11) .
C8 C9 1.378(11) .
C9 C10 1.380(11) .
C10 C11 1.368(14) .
C11 C12 1.374(14) .
C12 C13 1.393(12) .
C14 C15 1.378(11) .
C14 C19 1.390(11) .
C15 C16 1.382(12) .
C16 C17 1.371(13) .
C17 C18 1.350(14) .
C18 C19 1.388(12) .
C20 C21 1.374(10) .
C20 C25 1.399(11) .
C21 C22 1.396(12) .
C22 C23 1.359(14) .
C23 C24 1.373(13) .
C24 C25 1.377(11) .
C27 C32 1.373(10) .
C27 C28 1.403(10) .
C28 C29 1.386(11) .
C29 C30 1.376(12) .
C30 C31 1.378(11) .
C31 C32 1.393(11) .
C33 C34 1.382(11) .
C33 C38 1.405(11) .
C34 C35 1.385(10) .
C35 C36 1.398(12) .
C36 C37 1.371(12) .
C37 C38 1.387(11) .
C39 C44 1.395(11) .
C39 C40 1.416(11) .
C40 C41 1.385(11) .
C41 C42 1.364(14) .
C42 C43 1.384(14) .
C43 C44 1.373(11) .
C45 C46 1.363(11) .
C45 C50 1.386(10) .
C46 C47 1.389(11) .
C47 C48 1.366(12) .
C48 C49 1.381(12) .
C49 C50 1.397(11) .
O1D C2D 1.392(11) .
O1D C1D 1.414(11) .
C1D C1D 1.510(18) 3_656
